data_7011953
loop_
_publ_author_name
'Baldamus, Jens'
'Berghof, Christiane'
'Cole, Marcus L.'
'Evans, David J.'
'Hey-Hawkins, Evamarie'
'Junk, Peter C.'

_publ_section_title
;
 N,N???-Di(tolyl)formamidinate complexes of potassium: studies of
 ancillary donor imposed molecular and supramolecular structure
;
_journal_issue 22
_journal_name_full 'Journal of the Chemical Society, Dalton Transactions'
_journal_page_first 4185
_journal_paper_doi 10.1039/b206165a
_journal_year 2002
_chemical_formula_moiety 'C27 H39 K N2 O6'
_chemical_formula_sum 'C27 H39 K N2 O6'
_chemical_formula_weight 526.70
_chemical_name_common '[K(FTolP)(18-crown-6)]'
_space_group_IT_number 14
_symmetry_cell_setting monoclinic
_symmetry_space_group_name_Hall '-P 2yn'
_symmetry_space_group_name_H-M 'P 1 21/n 1'
_atom_sites_solution_hydrogens geom
_atom_sites_solution_primary direct
_atom_sites_solution_secondary difmap
_audit_creation_method SHELXL-97
_cell_angle_alpha 90.00
_cell_angle_beta 109.56(3)
_cell_angle_gamma 90.00
_cell_formula_units_Z 4
_cell_length_a 9.3213(19)
_cell_length_b 23.917(5)
_cell_length_c 13.559(3)
_cell_measurement_temperature 123(2)
_cell_volume 2848.4(12)
_computing_cell_refinement DENZO-SMN
_computing_data_collection 'Nonius Collect'
_computing_data_reduction 'X -Seed'
_computing_molecular_graphics 'X-Seed / POV-Ray'
_computing_publication_material 'Microsoft Office 2000'
_computing_structure_refinement 'SHELXL-97 (Sheldrick, 1997)'
_computing_structure_solution 'SHELXS-97 (Sheldrick, 1990)'
_diffrn_ambient_temperature 123(2)
_diffrn_measured_fraction_theta_full 0.984
_diffrn_measured_fraction_theta_max 0.984
_diffrn_measurement_device_type 'Nonius Kappa CCD'
_diffrn_radiation_monochromator graphite
_diffrn_radiation_source 'fine-focus sealed tube'
_diffrn_radiation_type MoK\a
_diffrn_radiation_wavelength 0.71073
_diffrn_reflns_av_R_equivalents 0.0952
_diffrn_reflns_av_sigmaI/netI 0.2991
_diffrn_reflns_limit_h_max 12
_diffrn_reflns_limit_h_min -6
_diffrn_reflns_limit_k_max 26
_diffrn_reflns_limit_k_min -31
_diffrn_reflns_limit_l_max 18
_diffrn_reflns_limit_l_min -17
_diffrn_reflns_number 14959
_diffrn_reflns_theta_full 28.31
_diffrn_reflns_theta_max 28.31
_diffrn_reflns_theta_min 2.47
_exptl_absorpt_coefficient_mu 0.227
_exptl_absorpt_correction_T_max 0.9349
_exptl_absorpt_correction_T_min 0.8756
_exptl_absorpt_correction_type empirical
_exptl_absorpt_process_details 'performed as part of the DENZO-SMN package'
_exptl_crystal_colour colourless
_exptl_crystal_density_diffrn 1.228
_exptl_crystal_density_method 'not measured'
_exptl_crystal_description prismatic
_exptl_crystal_F_000 1128
_exptl_crystal_size_max 0.60
_exptl_crystal_size_mid 0.40
_exptl_crystal_size_min 0.30
_refine_diff_density_max 0.234
_refine_diff_density_min -0.306
_refine_diff_density_rms 0.057
_refine_ls_extinction_method none
_refine_ls_goodness_of_fit_ref 0.803
_refine_ls_hydrogen_treatment mixed
_refine_ls_matrix_type full
_refine_ls_number_parameters 327
_refine_ls_number_reflns 6990
_refine_ls_number_restraints 0
_refine_ls_restrained_S_all 0.803
_refine_ls_R_factor_all 0.2265
_refine_ls_R_factor_gt 0.0499
_refine_ls_shift/su_max 0.000
_refine_ls_shift/su_mean 0.000
_refine_ls_structure_factor_coef Fsqd
_refine_ls_weighting_details 'calc w=1/[\s^2^(Fo^2^)+(0.0178P)^2^+0.0000P] where P=(Fo^2^+2Fc^2^)/3'
_refine_ls_weighting_scheme calc
_refine_ls_wR_factor_gt 0.0745
_refine_ls_wR_factor_ref 0.1007
_reflns_number_gt 2383
_reflns_number_total 6990
_reflns_threshold_expression >2sigma(I)
_cod_data_source_file b206165a.txt
_cod_data_source_block Compound_4
_cod_original_cell_volume 2848.4(10)
_cod_original_sg_symbol_H-M P21/n
_cod_database_code 7011953

loop_
_symmetry_equiv_pos_as_xyz
'x, y, z'
'-x+1/2, y+1/2, -z+1/2'
'-x, -y, -z'
'x-1/2, -y-1/2, z-1/2'

loop_
_atom_site_label
_atom_site_type_symbol
_atom_site_fract_x
_atom_site_fract_y
_atom_site_fract_z
_atom_site_U_iso_or_equiv
_atom_site_adp_type
_atom_site_occupancy
_atom_site_symmetry_multiplicity
_atom_site_calc_flag
_atom_site_refinement_flags
_atom_site_disorder_assembly
_atom_site_disorder_group
K1 K 0.26347(7) 0.17398(2) 0.99126(5) 0.02825(19) Uani 1 1 d . . .
O1A O -0.0723(2) 0.16448(7) 0.92779(13) 0.0302(5) Uani 1 1 d . . .
O2A O 0.1115(2) 0.06517(7) 0.98342(14) 0.0317(5) Uani 1 1 d . . .
O3A O 0.4339(2) 0.07087(7) 1.06948(15) 0.0360(5) Uani 1 1 d . . .
O4A O 0.5376(2) 0.17175(8) 1.17178(14) 0.0374(5) Uani 1 1 d . . .
O5A O 0.3640(2) 0.27058(7) 1.11274(15) 0.0330(5) Uani 1 1 d . . .
O6A O 0.0540(2) 0.26197(7) 1.03154(15) 0.0323(5) Uani 1 1 d . . .
N1 N 0.4109(2) 0.22451(8) 0.86252(16) 0.0242(6) Uani 1 1 d . . .
N2 N 0.3086(2) 0.13809(8) 0.79764(16) 0.0246(6) Uani 1 1 d . . .
C1 C 0.4843(3) 0.27319(11) 0.8461(2) 0.0230(7) Uani 1 1 d . . .
C1A C -0.1291(3) 0.10968(11) 0.9304(2) 0.0392(8) Uani 1 1 d . . .
H1A1 H -0.2345 0.1068 0.8807 0.047 Uiso 1 1 calc R . .
H1A2 H -0.1306 0.1012 1.0015 0.047 Uiso 1 1 calc R . .
C2 C 0.5066(3) 0.31613(10) 0.9204(2) 0.0286(8) Uani 1 1 d . . .
H2 H 0.4733 0.3106 0.9786 0.034 Uiso 1 1 calc R . .
C2A C -0.0291(3) 0.06886(11) 0.9011(2) 0.0361(8) Uani 1 1 d . . .
H2A1 H -0.0787 0.0317 0.8880 0.043 Uiso 1 1 calc R . .
H2A2 H -0.0122 0.0813 0.8362 0.043 Uiso 1 1 calc R . .
C3 C 0.5755(3) 0.36607(11) 0.9114(2) 0.0327(8) Uani 1 1 d . . .
H3 H 0.5899 0.3937 0.9641 0.039 Uiso 1 1 calc R . .
C3A C 0.2115(3) 0.02568(11) 0.9618(2) 0.0346(8) Uani 1 1 d . . .
H3A1 H 0.2408 0.0385 0.9018 0.042 Uiso 1 1 calc R . .
H3A2 H 0.1602 -0.0110 0.9438 0.042 Uiso 1 1 calc R . .
C4 C 0.6244(3) 0.37694(11) 0.8272(2) 0.0308(8) Uani 1 1 d . . .
C4A C 0.3500(3) 0.02032(11) 1.0574(2) 0.0377(9) Uani 1 1 d . . .
H4A1 H 0.3198 0.0136 1.1198 0.045 Uiso 1 1 calc R . .
H4A2 H 0.4131 -0.0115 1.0495 0.045 Uiso 1 1 calc R . .
C5 C 0.6001(3) 0.33489(11) 0.7526(2) 0.0336(8) Uani 1 1 d . . .
H5 H 0.6320 0.3408 0.6938 0.040 Uiso 1 1 calc R . .
C5A C 0.5571(3) 0.07361(12) 1.1658(2) 0.0431(9) Uani 1 1 d . . .
H5A1 H 0.6274 0.0418 1.1714 0.052 Uiso 1 1 calc R . .
H5A2 H 0.5183 0.0717 1.2254 0.052 Uiso 1 1 calc R . .
C6 C 0.5313(3) 0.28492(11) 0.7607(2) 0.0288(8) Uani 1 1 d . . .
H6 H 0.5156 0.2578 0.7069 0.035 Uiso 1 1 calc R . .
C6A C 0.6381(3) 0.12747(12) 1.1680(2) 0.0452(9) Uani 1 1 d . . .
H6A1 H 0.7316 0.1290 1.2302 0.054 Uiso 1 1 calc R . .
H6A2 H 0.6675 0.1310 1.1046 0.054 Uiso 1 1 calc R . .
C7 C 0.7011(3) 0.43153(11) 0.8172(2) 0.0517(10) Uani 1 1 d . . .
H7A H 0.7356 0.4297 0.7565 0.078 Uiso 1 1 calc R . .
H7B H 0.7888 0.4378 0.8807 0.078 Uiso 1 1 calc R . .
H7C H 0.6286 0.4624 0.8080 0.078 Uiso 1 1 calc R . .
C7A C 0.6044(3) 0.22493(12) 1.1652(3) 0.0518(10) Uani 1 1 d . . .
H7A1 H 0.6084 0.2305 1.0938 0.062 Uiso 1 1 calc R . .
H7A2 H 0.7096 0.2264 1.2154 0.062 Uiso 1 1 calc R . .
C8 C 0.3084(3) 0.09377(10) 0.7294(2) 0.0253(7) Uani 1 1 d . . .
C8A C 0.5105(4) 0.26983(12) 1.1900(2) 0.0498(9) Uani 1 1 d . . .
H8A1 H 0.5014 0.2629 1.2596 0.060 Uiso 1 1 calc R . .
H8A2 H 0.5605 0.3065 1.1920 0.060 Uiso 1 1 calc R . .
C9 C 0.1748(3) 0.06220(11) 0.6891(2) 0.0289(8) Uani 1 1 d . . .
H9 H 0.0873 0.0729 0.7055 0.035 Uiso 1 1 calc R . .
C9A C 0.2702(4) 0.31396(11) 1.1277(2) 0.0393(9) Uani 1 1 d . . .
H9A1 H 0.3228 0.3504 1.1331 0.047 Uiso 1 1 calc R . .
H9A2 H 0.2481 0.3076 1.1933 0.047 Uiso 1 1 calc R . .
C10 C 0.1664(3) 0.01605(10) 0.6262(2) 0.0301(8) Uani 1 1 d . . .
H10 H 0.0744 -0.0048 0.6023 0.036 Uiso 1 1 calc R . .
C10A C 0.1257(4) 0.31459(10) 1.0370(2) 0.0378(8) Uani 1 1 d . . .
H10A H 0.0580 0.3446 1.0461 0.045 Uiso 1 1 calc R . .
H10B H 0.1474 0.3218 0.9715 0.045 Uiso 1 1 calc R . .
C11 C 0.2892(4) -0.00043(10) 0.5975(2) 0.0271(7) Uani 1 1 d . . .
C11A C -0.0973(3) 0.26133(11) 0.9582(2) 0.0378(8) Uani 1 1 d . . .
H11A H -0.0960 0.2700 0.8871 0.045 Uiso 1 1 calc R . .
H11B H -0.1605 0.2897 0.9775 0.045 Uiso 1 1 calc R . .
C12 C 0.4207(3) 0.03103(11) 0.6352(2) 0.0329(8) Uani 1 1 d . . .
H12 H 0.5062 0.0210 0.6158 0.039 Uiso 1 1 calc R . .
C12A C -0.1610(3) 0.20450(11) 0.9603(2) 0.0376(8) Uani 1 1 d . . .
H12A H -0.1592 0.1956 1.0321 0.045 Uiso 1 1 calc R . .
H12B H -0.2680 0.2032 0.9129 0.045 Uiso 1 1 calc R . .
C13 C 0.4321(3) 0.07690(10) 0.7005(2) 0.0303(8) Uani 1 1 d . . .
H13 H 0.5252 0.0970 0.7257 0.036 Uiso 1 1 calc R . .
C14 C 0.2796(3) -0.05197(10) 0.5298(2) 0.0437(9) Uani 1 1 d . . .
H14A H 0.3824 -0.0636 0.5343 0.066 Uiso 1 1 calc R . .
H14B H 0.2202 -0.0432 0.4570 0.066 Uiso 1 1 calc R . .
H14C H 0.2300 -0.0824 0.5547 0.066 Uiso 1 1 calc R . .
C15 C 0.3950(3) 0.18194(10) 0.7974(2) 0.0253(7) Uani 1 1 d . . .
H15 H 0.4478 0.1829 0.7484 0.030 Uiso 1 1 calc R . .

loop_
_atom_site_aniso_label
_atom_site_aniso_U_11
_atom_site_aniso_U_22
_atom_site_aniso_U_33
_atom_site_aniso_U_23
_atom_site_aniso_U_13
_atom_site_aniso_U_12
K1 0.0259(4) 0.0279(3) 0.0293(4) 0.0001(3) 0.0071(3) -0.0014(3)
O1A 0.0232(13) 0.0302(12) 0.0371(13) 0.0040(9) 0.0099(11) 0.0021(10)
O2A 0.0284(14) 0.0261(11) 0.0395(15) -0.0032(9) 0.0098(12) 0.0020(10)
O3A 0.0308(15) 0.0348(12) 0.0383(15) 0.0100(10) 0.0062(12) -0.0012(11)
O4A 0.0258(13) 0.0405(13) 0.0432(14) 0.0041(10) 0.0078(11) -0.0006(11)
O5A 0.0261(14) 0.0348(12) 0.0360(14) -0.0107(10) 0.0077(12) -0.0057(11)
O6A 0.0273(14) 0.0255(12) 0.0424(15) 0.0062(9) 0.0095(12) -0.0006(10)
N1 0.0250(16) 0.0215(13) 0.0227(15) -0.0020(11) 0.0033(13) 0.0005(12)
N2 0.0232(16) 0.0217(13) 0.0267(16) 0.0011(11) 0.0051(13) -0.0014(12)
C1 0.0165(19) 0.0260(17) 0.0235(19) 0.0012(14) 0.0026(16) 0.0053(14)
C1A 0.025(2) 0.042(2) 0.048(2) -0.0038(16) 0.0085(18) -0.0056(17)
C2 0.028(2) 0.0341(18) 0.0253(19) 0.0006(15) 0.0114(16) 0.0028(15)
C2A 0.028(2) 0.0404(19) 0.039(2) -0.0075(16) 0.0095(19) -0.0072(16)
C3 0.038(2) 0.0261(17) 0.035(2) -0.0062(14) 0.0137(19) -0.0018(15)
C3A 0.046(2) 0.0228(16) 0.038(2) 0.0057(14) 0.018(2) 0.0036(16)
C4 0.027(2) 0.0284(18) 0.038(2) 0.0034(15) 0.0118(18) -0.0019(15)
C4A 0.041(2) 0.0302(19) 0.047(2) 0.0059(16) 0.022(2) 0.0069(17)
C5 0.039(2) 0.0373(19) 0.029(2) 0.0052(15) 0.0173(18) -0.0022(17)
C5A 0.033(2) 0.047(2) 0.044(2) 0.0176(17) 0.006(2) 0.0101(18)
C6 0.028(2) 0.0319(18) 0.029(2) -0.0076(14) 0.0121(17) -0.0018(15)
C6A 0.024(2) 0.059(2) 0.046(2) 0.0089(18) 0.0030(19) 0.0069(19)
C7 0.066(3) 0.044(2) 0.050(2) -0.0059(17) 0.026(2) -0.0129(19)
C7A 0.030(2) 0.053(2) 0.063(3) -0.0056(19) 0.003(2) -0.0087(19)
C8 0.029(2) 0.0244(17) 0.025(2) 0.0039(14) 0.0115(17) 0.0020(15)
C8A 0.041(3) 0.052(2) 0.044(2) -0.0176(18) -0.001(2) -0.0115(19)
C9 0.029(2) 0.0323(17) 0.025(2) 0.0064(14) 0.0082(17) 0.0016(15)
C9A 0.044(2) 0.0301(19) 0.049(2) -0.0055(16) 0.023(2) -0.0059(17)
C10 0.028(2) 0.0274(17) 0.029(2) 0.0016(14) 0.0027(17) -0.0047(15)
C10A 0.038(2) 0.0266(18) 0.053(2) 0.0022(16) 0.021(2) 0.0004(16)
C11 0.036(2) 0.0195(16) 0.0244(19) 0.0022(13) 0.0086(18) 0.0029(16)
C11A 0.028(2) 0.036(2) 0.048(2) 0.0043(16) 0.0104(19) 0.0096(17)
C12 0.033(2) 0.0275(18) 0.043(2) 0.0007(15) 0.0189(19) 0.0061(16)
C12A 0.019(2) 0.042(2) 0.048(2) -0.0007(16) 0.0059(18) 0.0036(16)
C13 0.029(2) 0.0235(17) 0.036(2) 0.0031(14) 0.0085(18) -0.0020(15)
C14 0.054(3) 0.0275(17) 0.051(2) -0.0088(15) 0.019(2) 0.0012(16)
C15 0.0194(19) 0.0316(17) 0.0223(18) 0.0088(14) 0.0036(15) 0.0084(15)

loop_
_atom_type_symbol
_atom_type_description
_atom_type_scat_dispersion_real
_atom_type_scat_dispersion_imag
_atom_type_scat_source
C C 0.0033 0.0016 'International Tables Vol C Tables 4.2.6.8 and 6.1.1.4'
H H 0.0000 0.0000 'International Tables Vol C Tables 4.2.6.8 and 6.1.1.4'
N N 0.0061 0.0033 'International Tables Vol C Tables 4.2.6.8 and 6.1.1.4'
O O 0.0106 0.0060 'International Tables Vol C Tables 4.2.6.8 and 6.1.1.4'
K K 0.2009 0.2494 'International Tables Vol C Tables 4.2.6.8 and 6.1.1.4'

loop_
_geom_angle_atom_site_label_1
_geom_angle_atom_site_label_2
_geom_angle_atom_site_label_3
_geom_angle
_geom_angle_site_symmetry_1
_geom_angle_site_symmetry_3
_geom_angle_publ_flag
O5A K1 N1 82.81(6) . . ?
O5A K1 O4A 59.43(6) . . ?
N1 K1 O4A 93.21(6) . . ?
O5A K1 N2 130.38(6) . . ?
N1 K1 N2 47.59(6) . . ?
O4A K1 N2 113.78(6) . . ?
O5A K1 O3A 116.45(7) . . ?
N1 K1 O3A 105.43(6) . . ?
O4A K1 O3A 57.27(6) . . ?
N2 K1 O3A 81.63(6) . . ?
O5A K1 O2A 144.00(5) . . ?
N1 K1 O2A 132.98(6) . . ?
O4A K1 O2A 107.01(6) . . ?
N2 K1 O2A 85.42(6) . . ?
O3A K1 O2A 57.74(6) . . ?
O5A K1 O1A 110.23(6) . . ?
N1 K1 O1A 122.52(6) . . ?
O4A K1 O1A 142.52(5) . . ?
N2 K1 O1A 99.92(6) . . ?
O3A K1 O1A 115.60(5) . . ?
O2A K1 O1A 58.26(5) . . ?
O5A K1 O6A 55.53(6) . . ?
N1 K1 O6A 106.79(6) . . ?
O4A K1 O6A 107.44(6) . . ?
N2 K1 O6A 131.18(6) . . ?
O3A K1 O6A 145.01(5) . . ?
O2A K1 O6A 106.72(5) . . ?
O1A K1 O6A 54.99(5) . . ?
C1A O1A C12A 110.6(2) . . ?
C1A O1A K1 115.48(15) . . ?
C12A O1A K1 121.56(15) . . ?
C2A O2A C3A 112.1(2) . . ?
C2A O2A K1 106.32(14) . . ?
C3A O2A K1 104.67(14) . . ?
C4A O3A C5A 112.9(2) . . ?
C4A O3A K1 117.64(16) . . ?
C5A O3A K1 117.78(15) . . ?
C6A O4A C7A 110.7(2) . . ?
C6A O4A K1 112.88(16) . . ?
C7A O4A K1 102.16(16) . . ?
C9A O5A C8A 113.1(2) . . ?
C9A O5A K1 125.89(17) . . ?
C8A O5A K1 118.23(16) . . ?
C10A O6A C11A 112.6(2) . . ?
C10A O6A K1 107.73(15) . . ?
C11A O6A K1 114.28(15) . . ?
C15 N1 C1 118.9(2) . . ?
C15 N1 K1 96.55(16) . . ?
C1 N1 K1 144.55(16) . . ?
C15 N2 C8 117.6(2) . . ?
C15 N2 K1 92.31(16) . . ?
C8 N2 K1 147.46(16) . . ?
C6 C1 C2 115.8(2) . . ?
C6 C1 N1 127.0(2) . . ?
C2 C1 N1 117.1(2) . . ?
O1A C1A C2A 109.1(2) . . ?
O1A C1A H1A1 109.9 . . ?
C2A C1A H1A1 109.9 . . ?
O1A C1A H1A2 109.9 . . ?
C2A C1A H1A2 109.9 . . ?
H1A1 C1A H1A2 108.3 . . ?
C3 C2 C1 122.0(3) . . ?
C3 C2 H2 119.0 . . ?
C1 C2 H2 119.0 . . ?
O2A C2A C1A 109.1(2) . . ?
O2A C2A H2A1 109.9 . . ?
C1A C2A H2A1 109.9 . . ?
O2A C2A H2A2 109.9 . . ?
C1A C2A H2A2 109.9 . . ?
H2A1 C2A H2A2 108.3 . . ?
C2 C3 C4 121.7(3) . . ?
C2 C3 H3 119.2 . . ?
C4 C3 H3 119.2 . . ?
O2A C3A C4A 108.2(2) . . ?
O2A C3A H3A1 110.1 . . ?
C4A C3A H3A1 110.1 . . ?
O2A C3A H3A2 110.1 . . ?
C4A C3A H3A2 110.1 . . ?
H3A1 C3A H3A2 108.4 . . ?
C3 C4 C5 116.4(3) . . ?
C3 C4 C7 122.0(3) . . ?
C5 C4 C7 121.7(3) . . ?
O3A C4A C3A 108.0(2) . . ?
O3A C4A H4A1 110.1 . . ?
C3A C4A H4A1 110.1 . . ?
O3A C4A H4A2 110.1 . . ?
C3A C4A H4A2 110.1 . . ?
H4A1 C4A H4A2 108.4 . . ?
C6 C5 C4 122.4(3) . . ?
C6 C5 H5 118.8 . . ?
C4 C5 H5 118.8 . . ?
O3A C5A C6A 107.8(2) . . ?
O3A C5A H5A1 110.1 . . ?
C6A C5A H5A1 110.1 . . ?
O3A C5A H5A2 110.1 . . ?
C6A C5A H5A2 110.1 . . ?
H5A1 C5A H5A2 108.5 . . ?
C5 C6 C1 121.6(3) . . ?
C5 C6 H6 119.2 . . ?
C1 C6 H6 119.2 . . ?
O4A C6A C5A 108.0(2) . . ?
O4A C6A H6A1 110.1 . . ?
C5A C6A H6A1 110.1 . . ?
O4A C6A H6A2 110.1 . . ?
C5A C6A H6A2 110.1 . . ?
H6A1 C6A H6A2 108.4 . . ?
C4 C7 H7A 109.5 . . ?
C4 C7 H7B 109.5 . . ?
H7A C7 H7B 109.5 . . ?
C4 C7 H7C 109.5 . . ?
H7A C7 H7C 109.5 . . ?
H7B C7 H7C 109.5 . . ?
O4A C7A C8A 109.0(2) . . ?
O4A C7A H7A1 109.9 . . ?
C8A C7A H7A1 109.9 . . ?
O4A C7A H7A2 109.9 . . ?
C8A C7A H7A2 109.9 . . ?
H7A1 C7A H7A2 108.3 . . ?
C13 C8 C9 116.4(3) . . ?
C13 C8 N2 125.7(3) . . ?
C9 C8 N2 117.9(3) . . ?
O5A C8A C7A 109.6(2) . . ?
O5A C8A H8A1 109.7 . . ?
C7A C8A H8A1 109.7 . . ?
O5A C8A H8A2 109.7 . . ?
C7A C8A H8A2 109.7 . . ?
H8A1 C8A H8A2 108.2 . . ?
C10 C9 C8 122.1(3) . . ?
C10 C9 H9 118.9 . . ?
C8 C9 H9 118.9 . . ?
O5A C9A C10A 108.7(2) . . ?
O5A C9A H9A1 109.9 . . ?
C10A C9A H9A1 109.9 . . ?
O5A C9A H9A2 109.9 . . ?
C10A C9A H9A2 109.9 . . ?
H9A1 C9A H9A2 108.3 . . ?
C9 C10 C11 121.3(3) . . ?
C9 C10 H10 119.3 . . ?
C11 C10 H10 119.3 . . ?
O6A C10A C9A 108.4(2) . . ?
O6A C10A H10A 110.0 . . ?
C9A C10A H10A 110.0 . . ?
O6A C10A H10B 110.0 . . ?
C9A C10A H10B 110.0 . . ?
H10A C10A H10B 108.4 . . ?
C12 C11 C10 117.1(3) . . ?
C12 C11 C14 122.0(3) . . ?
C10 C11 C14 120.9(3) . . ?
O6A C11A C12A 107.7(2) . . ?
O6A C11A H11A 110.2 . . ?
C12A C11A H11A 110.2 . . ?
O6A C11A H11B 110.2 . . ?
C12A C11A H11B 110.2 . . ?
H11A C11A H11B 108.5 . . ?
C11 C12 C13 122.3(3) . . ?
C11 C12 H12 118.9 . . ?
C13 C12 H12 118.9 . . ?
O1A C12A C11A 109.3(2) . . ?
O1A C12A H12A 109.8 . . ?
C11A C12A H12A 109.8 . . ?
O1A C12A H12B 109.8 . . ?
C11A C12A H12B 109.8 . . ?
H12A C12A H12B 108.3 . . ?
C12 C13 C8 120.8(3) . . ?
C12 C13 H13 119.6 . . ?
C8 C13 H13 119.6 . . ?
C11 C14 H14A 109.5 . . ?
C11 C14 H14B 109.5 . . ?
H14A C14 H14B 109.5 . . ?
C11 C14 H14C 109.5 . . ?
H14A C14 H14C 109.5 . . ?
H14B C14 H14C 109.5 . . ?
N2 C15 N1 122.7(3) . . ?
N2 C15 H15 118.6 . . ?
N1 C15 H15 118.6 . . ?

loop_
_geom_bond_atom_site_label_1
_geom_bond_atom_site_label_2
_geom_bond_distance
_geom_bond_site_symmetry_2
_geom_bond_publ_flag
K1 O5A 2.8100(19) . ?
K1 N1 2.829(2) . ?
K1 O4A 2.887(2) . ?
K1 N2 2.923(2) . ?
K1 O3A 2.9329(19) . ?
K1 O2A 2.9477(18) . ?
K1 O1A 2.964(2) . ?
K1 O6A 3.0419(18) . ?
O1A C1A 1.418(3) . ?
O1A C12A 1.428(3) . ?
O2A C2A 1.412(3) . ?
O2A C3A 1.425(3) . ?
O3A C4A 1.419(3) . ?
O3A C5A 1.423(3) . ?
O4A C6A 1.426(3) . ?
O4A C7A 1.432(3) . ?
O5A C9A 1.415(3) . ?
O5A C8A 1.416(3) . ?
O6A C10A 1.415(3) . ?
O6A C11A 1.428(3) . ?
N1 C15 1.323(3) . ?
N1 C1 1.405(3) . ?
N2 C15 1.323(3) . ?
N2 C8 1.406(3) . ?
C1 C6 1.396(3) . ?
C1 C2 1.405(3) . ?
C1A C2A 1.493(3) . ?
C1A H1A1 0.9900 . ?
C1A H1A2 0.9900 . ?
C2 C3 1.381(3) . ?
C2 H2 0.9500 . ?
C2A H2A1 0.9900 . ?
C2A H2A2 0.9900 . ?
C3 C4 1.387(3) . ?
C3 H3 0.9500 . ?
C3A C4A 1.498(4) . ?
C3A H3A1 0.9900 . ?
C3A H3A2 0.9900 . ?
C4 C5 1.390(3) . ?
C4 C7 1.516(3) . ?
C4A H4A1 0.9900 . ?
C4A H4A2 0.9900 . ?
C5 C6 1.378(3) . ?
C5 H5 0.9500 . ?
C5A C6A 1.489(3) . ?
C5A H5A1 0.9900 . ?
C5A H5A2 0.9900 . ?
C6 H6 0.9500 . ?
C6A H6A1 0.9900 . ?
C6A H6A2 0.9900 . ?
C7 H7A 0.9800 . ?
C7 H7B 0.9800 . ?
C7 H7C 0.9800 . ?
C7A C8A 1.493(3) . ?
C7A H7A1 0.9900 . ?
C7A H7A2 0.9900 . ?
C8 C13 1.396(3) . ?
C8 C9 1.401(3) . ?
C8A H8A1 0.9900 . ?
C8A H8A2 0.9900 . ?
C9 C10 1.380(3) . ?
C9 H9 0.9500 . ?
C9A C10A 1.489(4) . ?
C9A H9A1 0.9900 . ?
C9A H9A2 0.9900 . ?
C10 C11 1.384(3) . ?
C10 H10 0.9500 . ?
C10A H10A 0.9900 . ?
C10A H10B 0.9900 . ?
C11 C12 1.382(3) . ?
C11 C14 1.521(3) . ?
C11A C12A 1.488(3) . ?
C11A H11A 0.9900 . ?
C11A H11B 0.9900 . ?
C12 C13 1.391(3) . ?
C12 H12 0.9500 . ?
C12A H12A 0.9900 . ?
C12A H12B 0.9900 . ?
C13 H13 0.9500 . ?
C14 H14A 0.9800 . ?
C14 H14B 0.9800 . ?
C14 H14C 0.9800 . ?
C15 H15 0.9500 . ?
